data_7223145
loop_
_publ_author_name
'Shen, Lanlan'
'Yang, Lu'
'Fan, Yong'
'Wang, Li'
'Xu, Jianing'

_publ_section_title
;
 Construction of a series of lanthanide metal--organic frameworks:
 synthesis, structure, luminescence and white light emission
;
_journal_issue 48
_journal_name_full CrystEngComm
_journal_page_first 9363
_journal_paper_doi 10.1039/C5CE01718A
_journal_volume 17
_journal_year 2015
_chemical_formula_sum 'C21 H21 Eu2 N3 O21'
_chemical_formula_weight 955.33
_chemical_name_systematic
; 
 ? 
;
_space_group_IT_number 14
_symmetry_cell_setting monoclinic
_symmetry_space_group_name_Hall '-P 2ybc'
_symmetry_space_group_name_H-M 'P 1 21/c 1'
_atom_sites_solution_hydrogens geom
_atom_sites_solution_primary direct
_atom_sites_solution_secondary difmap
_audit_creation_method SHELXL-97
_audit_update_record
;
2015-08-21 deposited with the CCDC.
2015-11-04 downloaded from the CCDC.
;
_cell_angle_alpha 90.00
_cell_angle_beta 111.1740(10)
_cell_angle_gamma 90.00
_cell_formula_units_Z 4
_cell_length_a 9.6250(3)
_cell_length_b 13.5168(4)
_cell_length_c 23.6869(7)
_cell_measurement_temperature 296(2)
_cell_volume 2873.60(15)
_computing_structure_refinement 'SHELXL-97 (Sheldrick, 1997)'
_computing_structure_solution 'SHELXS-97 (Sheldrick, 1990)'
_diffrn_ambient_temperature 296(2)
_diffrn_measured_fraction_theta_full 0.997
_diffrn_measured_fraction_theta_max 0.997
_diffrn_measurement_device_type 'Siemens Smart CCD'
_diffrn_radiation_monochromator graphite
_diffrn_radiation_source 'fine-focus sealed tube'
_diffrn_radiation_type MoK\a
_diffrn_radiation_wavelength 0.71073
_diffrn_reflns_av_R_equivalents 0.0184
_diffrn_reflns_av_sigmaI/netI 0.0187
_diffrn_reflns_limit_h_max 12
_diffrn_reflns_limit_h_min -9
_diffrn_reflns_limit_k_max 18
_diffrn_reflns_limit_k_min -16
_diffrn_reflns_limit_l_max 31
_diffrn_reflns_limit_l_min -31
_diffrn_reflns_number 23464
_diffrn_reflns_theta_full 28.38
_diffrn_reflns_theta_max 28.38
_diffrn_reflns_theta_min 1.77
_exptl_absorpt_coefficient_mu 4.426
_exptl_absorpt_correction_type none
_exptl_crystal_colour colorless
_exptl_crystal_density_diffrn 2.208
_exptl_crystal_density_method 'not measured'
_exptl_crystal_description block
_exptl_crystal_F_000 1848
_exptl_crystal_size_max 0.10
_exptl_crystal_size_mid 0.10
_exptl_crystal_size_min 0.10
_refine_diff_density_max 0.667
_refine_diff_density_min -0.691
_refine_diff_density_rms 0.090
_refine_ls_extinction_method none
_refine_ls_goodness_of_fit_ref 1.041
_refine_ls_hydrogen_treatment mixed
_refine_ls_matrix_type full
_refine_ls_number_parameters 468
_refine_ls_number_reflns 7179
_refine_ls_number_restraints 3
_refine_ls_restrained_S_all 1.041
_refine_ls_R_factor_all 0.0183
_refine_ls_R_factor_gt 0.0161
_refine_ls_shift/su_max 0.004
_refine_ls_shift/su_mean 0.000
_refine_ls_structure_factor_coef Fsqd
_refine_ls_weighting_details 'calc w=1/[\s^2^(Fo^2^)+(0.0184P)^2^+2.6500P] where P=(Fo^2^+2Fc^2^)/3'
_refine_ls_weighting_scheme calc
_refine_ls_wR_factor_gt 0.0390
_refine_ls_wR_factor_ref 0.0401
_reflns_number_gt 6712
_reflns_number_total 7179
_reflns_threshold_expression >2sigma(I)
_cod_data_source_file c5ce01718a2.cif
_cod_data_source_block y
_cod_depositor_comments
;
The following automatic conversions were performed:

'_symmetry_cell_setting' value 'Monoclinic' changed to 'monoclinic'
according to
/usr/data/users/saulius/crontab/automatic-downloads/rss-feeds/RSC/lib/dictionaries/cif_core.dic
dictionary named 'cif_core.dic' version 2.4.2 from 2011-04-26.

Automatic conversion script
Id: cif_fix_values 3271 2015-04-21 07:52:19Z andrius 

 Adding full bibliography for 7223145--7223147.cif.
;
_cod_original_sg_symbol_H-M P21/c
_cod_database_code 7223145

loop_
_symmetry_equiv_pos_as_xyz
'x, y, z'
'-x, y+1/2, -z+1/2'
'-x, -y, -z'
'x, -y-1/2, z-1/2'

loop_
_atom_site_label
_atom_site_type_symbol
_atom_site_fract_x
_atom_site_fract_y
_atom_site_fract_z
_atom_site_U_iso_or_equiv
_atom_site_adp_type
_atom_site_occupancy
_atom_site_symmetry_multiplicity
_atom_site_calc_flag
_atom_site_refinement_flags
C1 C 0.2349(2) 0.47018(15) 0.49073(10) 0.0166(4) Uani 1 1 d .
H1 H 0.1442 0.4629 0.4589 0.020 Uiso 1 1 calc R
C2 C 0.4954(2) 0.49423(14) 0.58611(9) 0.0134(4) Uani 1 1 d .
C3 C 0.1413(2) 0.62783(15) 0.52307(10) 0.0170(4) Uani 1 1 d .
C4 C 0.7693(2) 0.42657(15) 0.86520(10) 0.0162(4) Uani 1 1 d .
C5 C 0.6364(2) 0.51825(15) 0.63845(9) 0.0142(4) Uani 1 1 d .
C6 C 1.7059(2) 0.79097(14) 0.75998(10) 0.0150(4) Uani 1 1 d .
C7 C 1.3067(2) 0.57097(14) 0.74137(10) 0.0155(4) Uani 1 1 d .
C8 C 0.7777(2) 0.38021(16) 0.80880(10) 0.0172(4) Uani 1 1 d .
C9 C 0.3502(2) 0.40251(14) 0.49882(9) 0.0140(4) Uani 1 1 d .
C10 C 1.4359(2) 0.62700(14) 0.78593(9) 0.0143(4) Uani 1 1 d .
C11 C 0.8451(3) 0.54586(15) 0.94457(11) 0.0205(4) Uani 1 1 d .
C12 C 0.8485(2) 0.51085(16) 0.88980(11) 0.0205(4) Uani 1 1 d .
H12 H 0.9032 0.5437 0.8702 0.025 Uiso 1 1 calc R
C13 C 0.6814(2) 0.41152(15) 0.94233(10) 0.0164(4) Uani 1 1 d .
C14 C 0.4832(2) 0.41402(15) 0.54807(9) 0.0150(4) Uani 1 1 d .
H14 H 0.5612 0.3694 0.5552 0.018 Uiso 1 1 calc R
C15 C 1.6283(2) 0.73360(15) 0.79493(9) 0.0145(4) Uani 1 1 d .
C16 C 1.6657(2) 0.74212(16) 0.85678(10) 0.0179(4) Uani 1 1 d .
H23 H 1.7458 0.7810 0.8799 0.021 Uiso 1 1 calc R
C17 C 1.5794(2) 0.69048(15) 0.88360(10) 0.0165(4) Uani 1 1 d .
C18 C 0.5890(2) 0.35029(16) 0.96866(10) 0.0189(4) Uani 1 1 d .
C19 C 0.7581(3) 0.49475(16) 0.97136(10) 0.0206(4) Uani 1 1 d .
H19 H 0.7520 0.5162 1.0077 0.025 Uiso 1 1 calc R
C20 C 1.4625(2) 0.63041(15) 0.84705(10) 0.0174(4) Uani 1 1 d .
H20 H 1.4047 0.5940 0.8636 0.021 Uiso 1 1 calc R
C21 C 0.2578(2) 0.54765(15) 0.53066(9) 0.0147(4) Uani 1 1 d .
Eu1 Eu 0.991580(10) 0.438666(7) 0.724113(4) 0.01019(3) Uani 1 1 d .
Eu2 Eu 1.412813(10) 0.704336(7) 0.647975(4) 0.01187(3) Uani 1 1 d .
H24 H 1.104(4) 0.349(2) 0.8482(15) 0.038(9) Uiso 1 1 d .
H3 H 1.203(4) 0.358(3) 0.8291(17) 0.047(11) Uiso 1 1 d .
H25 H 1.115(4) 0.506(2) 0.6412(15) 0.039(9) Uiso 1 1 d .
H26 H 1.017(4) 0.442(3) 0.6027(18) 0.050(11) Uiso 1 1 d .
H15 H 0.005(4) 0.261(3) 0.9273(16) 0.046(10) Uiso 1 1 d .
H16 H 0.143(4) 0.258(3) 0.9363(16) 0.044(10) Uiso 1 1 d .
H18 H 0.840(4) 0.622(3) 0.7129(17) 0.052(10) Uiso 1 1 d .
H28 H 0.978(4) 0.657(3) 0.7424(16) 0.042(9) Uiso 1 1 d .
H21 H 0.214(4) 0.677(5) 0.923(2) 0.15(3) Uiso 1 1 d D
H22 H 0.085(5) 0.733(3) 0.916(2) 0.089(17) Uiso 1 1 d D
N1 N 1.51625(19) 0.67753(12) 0.75987(8) 0.0140(3) Uani 1 1 d .
N2 N 0.38548(19) 0.56044(12) 0.57787(8) 0.0139(3) Uani 1 1 d .
N3 N 0.68639(19) 0.37660(13) 0.89042(8) 0.0153(3) Uani 1 1 d .
O1 O 1.21933(17) 0.52844(12) 0.76138(7) 0.0208(3) Uani 1 1 d .
O2 O 1.61304(19) 0.70054(12) 0.94292(7) 0.0227(3) Uani 1 1 d .
H2 H 1.5555 0.6672 0.9535 0.034 Uiso 1 1 calc R
O3 O 0.63408(16) 0.59674(11) 0.66719(7) 0.0201(3) Uani 1 1 d .
O4 O 0.9258(2) 0.62624(12) 0.96793(8) 0.0289(4) Uani 1 1 d .
H4 H 0.9162 0.6406 0.9999 0.043 Uiso 1 1 calc R
O5 O 1.63498(17) 0.80048(11) 0.70391(7) 0.0200(3) Uani 1 1 d .
O6 O 0.32466(16) 0.33236(11) 0.45629(7) 0.0181(3) Uani 1 1 d .
H6 H 0.3990 0.2976 0.4638 0.027 Uiso 1 1 calc R
O7 O 0.52809(18) 0.27422(11) 0.93886(7) 0.0220(3) Uani 1 1 d .
O8 O 0.5812(2) 0.37692(14) 1.01771(8) 0.0349(4) Uani 1 1 d .
O9 O 0.72760(19) 0.29379(12) 0.79645(8) 0.0247(4) Uani 1 1 d .
O10 O 0.83565(19) 0.43062(12) 0.77920(8) 0.0247(4) Uani 1 1 d .
O11 O 1.1332(2) 0.37678(16) 0.82594(9) 0.0330(4) Uani 1 1 d .
O12 O 0.9306(2) 0.60902(13) 0.72931(11) 0.0358(5) Uani 1 1 d .
O13 O 0.74537(16) 0.46092(11) 0.64899(7) 0.0194(3) Uani 1 1 d .
O14 O 0.88317(19) 0.26969(12) 0.70903(9) 0.0281(4) Uani 1 1 d D
H27 H 0.9156 0.2381 0.6869 0.042 Uiso 1 1 calc R
O15 O 1.03309(19) 0.47822(13) 0.63117(8) 0.0211(3) Uani 1 1 d .
O16 O 1.29618(18) 0.57386(12) 0.68677(7) 0.0222(3) Uani 1 1 d .
O17 O 1.83236(17) 0.82424(12) 0.78870(7) 0.0219(3) Uani 1 1 d .
O18 O 0.03212(18) 0.63227(13) 0.47556(8) 0.0301(4) Uani 1 1 d .
O19 O 0.16945(17) 0.68653(11) 0.56813(7) 0.0207(3) Uani 1 1 d .
O20 O 0.0738(2) 0.29233(13) 0.92778(9) 0.0273(4) Uani 1 1 d .
O21 O 0.1334(4) 0.7015(3) 0.89866(16) 0.0930(12) Uani 1 1 d D
H29 H 0.809(3) 0.271(3) 0.7172(18) 0.067(13) Uiso 1 1 d D

loop_
_atom_site_aniso_label
_atom_site_aniso_U_11
_atom_site_aniso_U_22
_atom_site_aniso_U_33
_atom_site_aniso_U_23
_atom_site_aniso_U_13
_atom_site_aniso_U_12
C1 0.0129(9) 0.0200(10) 0.0147(10) -0.0020(8) 0.0023(8) 0.0016(8)
C2 0.0104(8) 0.0162(9) 0.0127(9) 0.0012(7) 0.0032(7) 0.0004(7)
C3 0.0135(9) 0.0195(10) 0.0170(10) -0.0008(8) 0.0042(8) 0.0024(7)
C4 0.0152(9) 0.0181(10) 0.0182(10) 0.0031(8) 0.0097(8) 0.0007(7)
C5 0.0118(9) 0.0170(9) 0.0140(9) 0.0015(7) 0.0048(8) 0.0014(7)
C6 0.0147(9) 0.0150(9) 0.0175(10) -0.0027(7) 0.0085(8) -0.0037(7)
C7 0.0129(9) 0.0146(9) 0.0187(10) -0.0003(7) 0.0052(8) -0.0023(7)
C8 0.0137(9) 0.0231(10) 0.0169(10) 0.0011(8) 0.0083(8) -0.0003(8)
C9 0.0155(9) 0.0145(9) 0.0139(9) 0.0000(7) 0.0073(8) 0.0002(7)
C10 0.0114(9) 0.0160(9) 0.0154(10) -0.0011(7) 0.0048(8) -0.0027(7)
C11 0.0195(10) 0.0163(10) 0.0256(12) -0.0012(8) 0.0081(9) -0.0017(8)
C12 0.0212(11) 0.0196(10) 0.0254(12) 0.0011(8) 0.0139(9) -0.0042(8)
C13 0.0182(10) 0.0178(9) 0.0159(10) 0.0014(8) 0.0094(8) 0.0000(8)
C14 0.0140(9) 0.0154(9) 0.0158(10) 0.0015(7) 0.0057(8) 0.0019(7)
C15 0.0130(9) 0.0174(9) 0.0137(9) -0.0014(7) 0.0057(8) -0.0034(7)
C16 0.0157(10) 0.0215(10) 0.0158(10) -0.0017(8) 0.0049(8) -0.0070(8)
C17 0.0180(10) 0.0177(10) 0.0148(10) 0.0002(7) 0.0071(8) 0.0005(7)
C18 0.0201(10) 0.0227(10) 0.0174(10) 0.0017(8) 0.0110(9) -0.0022(8)
C19 0.0245(11) 0.0202(10) 0.0189(11) -0.0022(8) 0.0102(9) -0.0019(8)
C20 0.0168(10) 0.0202(10) 0.0180(10) 0.0011(8) 0.0098(8) -0.0045(8)
C21 0.0121(9) 0.0173(9) 0.0141(10) 0.0004(7) 0.0043(8) 0.0026(7)
Eu1 0.00816(5) 0.01219(5) 0.01101(5) 0.00077(3) 0.00442(4) 0.00004(3)
Eu2 0.01039(5) 0.01484(5) 0.01064(5) -0.00103(3) 0.00411(4) -0.00002(3)
N1 0.0129(8) 0.0169(8) 0.0126(8) -0.0003(6) 0.0050(7) -0.0039(6)
N2 0.0110(8) 0.0169(8) 0.0125(8) 0.0002(6) 0.0027(7) 0.0020(6)
N3 0.0161(8) 0.0175(8) 0.0150(9) 0.0007(6) 0.0089(7) -0.0018(6)
O1 0.0144(7) 0.0277(8) 0.0209(8) 0.0009(6) 0.0070(6) -0.0092(6)
O2 0.0279(9) 0.0288(8) 0.0133(8) -0.0030(6) 0.0098(7) -0.0086(6)
O3 0.0137(7) 0.0229(8) 0.0208(8) -0.0067(6) 0.0027(6) 0.0025(6)
O4 0.0314(9) 0.0249(8) 0.0340(10) -0.0099(7) 0.0163(8) -0.0130(7)
O5 0.0184(7) 0.0259(8) 0.0154(8) 0.0010(6) 0.0056(6) -0.0091(6)
O6 0.0166(7) 0.0196(7) 0.0168(7) -0.0058(6) 0.0044(6) 0.0031(6)
O7 0.0263(8) 0.0230(8) 0.0222(8) -0.0027(6) 0.0153(7) -0.0089(6)
O8 0.0494(12) 0.0417(10) 0.0255(10) -0.0108(8) 0.0278(9) -0.0194(9)
O9 0.0300(9) 0.0273(8) 0.0230(9) -0.0069(6) 0.0172(7) -0.0085(7)
O10 0.0259(9) 0.0301(9) 0.0274(9) 0.0046(7) 0.0209(8) 0.0003(7)
O11 0.0238(10) 0.0558(13) 0.0232(9) 0.0174(8) 0.0131(8) 0.0147(9)
O12 0.0175(9) 0.0176(9) 0.0606(14) -0.0096(8) 0.0002(9) 0.0005(7)
O13 0.0118(7) 0.0227(7) 0.0202(8) -0.0021(6) 0.0016(6) 0.0046(6)
O14 0.0212(8) 0.0171(8) 0.0462(11) -0.0037(7) 0.0123(8) -0.0012(6)
O15 0.0169(8) 0.0321(9) 0.0133(8) 0.0000(7) 0.0043(6) -0.0044(7)
O16 0.0221(8) 0.0287(8) 0.0155(8) -0.0031(6) 0.0062(6) -0.0120(6)
O17 0.0157(7) 0.0305(8) 0.0183(8) -0.0002(6) 0.0048(6) -0.0119(6)
O18 0.0205(8) 0.0346(9) 0.0240(9) -0.0086(7) -0.0052(7) 0.0124(7)
O19 0.0152(7) 0.0234(8) 0.0203(8) -0.0068(6) 0.0024(6) 0.0054(6)
O20 0.0200(9) 0.0253(9) 0.0376(11) 0.0070(7) 0.0116(8) -0.0004(7)
O21 0.075(2) 0.151(4) 0.056(2) 0.043(2) 0.0283(19) 0.038(2)

loop_
_atom_type_symbol
_atom_type_description
_atom_type_scat_dispersion_real
_atom_type_scat_dispersion_imag
_atom_type_scat_source
C C 0.0033 0.0016 'International Tables Vol C Tables 4.2.6.8 and 6.1.1.4'
H H 0.0000 0.0000 'International Tables Vol C Tables 4.2.6.8 and 6.1.1.4'
Eu Eu -0.1578 3.6682 'International Tables Vol C Tables 4.2.6.8 and 6.1.1.4'
N N 0.0061 0.0033 'International Tables Vol C Tables 4.2.6.8 and 6.1.1.4'
O O 0.0106 0.0060 'International Tables Vol C Tables 4.2.6.8 and 6.1.1.4'

loop_
_geom_angle_atom_site_label_1
_geom_angle_atom_site_label_2
_geom_angle_atom_site_label_3
_geom_angle
_geom_angle_site_symmetry_1
_geom_angle_site_symmetry_3
C21 C1 C9 118.82(19) . .
C21 C1 H1 120.6 . .
C9 C1 H1 120.6 . .
N2 C2 C14 123.23(19) . .
N2 C2 C5 113.81(17) . .
C14 C2 C5 122.88(18) . .
O18 C3 O19 125.86(19) . .
O18 C3 C21 119.41(19) . .
O19 C3 C21 114.72(18) . .
N3 C4 C12 123.79(19) . .
N3 C4 C8 114.68(18) . .
C12 C4 C8 121.44(18) . .
O13 C5 O3 125.9(2) . .
O13 C5 C2 118.08(18) . .
O3 C5 C2 115.97(17) . .
O17 C6 O5 126.10(19) . .
O17 C6 C15 117.68(19) . .
O5 C6 C15 116.22(18) . .
O1 C7 O16 126.1(2) . .
O1 C7 C10 117.65(19) . .
O16 C7 C10 116.19(17) . .
O10 C8 O9 126.1(2) . .
O10 C8 C4 116.80(19) . .
O9 C8 C4 117.07(18) . .
O6 C9 C14 124.87(18) . .
O6 C9 C1 116.04(19) . .
C14 C9 C1 119.05(18) . .
N1 C10 C20 123.32(19) . .
N1 C10 C7 113.61(17) . .
C20 C10 C7 122.96(18) . .
O4 C11 C12 117.2(2) . .
O4 C11 C19 124.6(2) . .
C12 C11 C19 118.3(2) . .
C4 C12 C11 118.64(19) . .
C4 C12 H12 120.7 . .
C11 C12 H12 120.7 . .
N3 C13 C19 123.72(19) . .
N3 C13 C18 114.25(18) . .
C19 C13 C18 121.99(19) . .
C2 C14 C9 117.86(18) . .
C2 C14 H14 121.1 . .
C9 C14 H14 121.1 . .
N1 C15 C16 123.35(18) . .
N1 C15 C6 113.46(17) . .
C16 C15 C6 123.12(18) . .
C15 C16 C17 118.00(19) . .
C15 C16 H23 121.0 . .
C17 C16 H23 121.0 . .
O2 C17 C16 118.04(19) . .
O2 C17 C20 123.07(18) . .
C16 C17 C20 118.88(19) . .
O8 C18 O7 125.7(2) . .
O8 C18 C13 118.1(2) . .
O7 C18 C13 116.10(18) . .
C13 C19 C11 118.3(2) . .
C13 C19 H19 120.9 . .
C11 C19 H19 120.9 . .
C10 C20 C17 118.08(18) . .
C10 C20 H20 121.0 . .
C17 C20 H20 121.0 . .
N2 C21 C1 122.91(18) . .
N2 C21 C3 114.88(17) . .
C1 C21 C3 122.17(19) . .
O10 Eu1 O1 120.79(6) . .
O10 Eu1 O12 78.20(7) . .
O1 Eu1 O12 72.53(6) . .
O10 Eu1 O17 132.27(6) . 2_846
O1 Eu1 O17 77.11(6) . 2_846
O12 Eu1 O17 145.82(7) . 2_846
O10 Eu1 O13 76.00(6) . .
O1 Eu1 O13 137.54(5) . .
O12 Eu1 O13 73.98(6) . .
O17 Eu1 O13 122.59(5) 2_846 .
O10 Eu1 O15 150.42(6) . .
O1 Eu1 O15 78.07(6) . .
O12 Eu1 O15 87.62(7) . .
O17 Eu1 O15 70.87(6) 2_846 .
O13 Eu1 O15 75.17(5) . .
O10 Eu1 O11 70.91(7) . .
O1 Eu1 O11 72.45(7) . .
O12 Eu1 O11 109.75(8) . .
O17 Eu1 O11 74.73(6) 2_846 .
O13 Eu1 O11 144.82(6) . .
O15 Eu1 O11 138.65(6) . .
O10 Eu1 O14 73.39(6) . .
O1 Eu1 O14 143.68(6) . .
O12 Eu1 O14 142.70(6) . .
O17 Eu1 O14 70.56(6) 2_846 .
O13 Eu1 O14 76.05(6) . .
O15 Eu1 O14 105.64(6) . .
O11 Eu1 O14 83.28(7) . .
O10 Eu1 H3 83.8(8) . .
O1 Eu1 H3 66.1(8) . .
O12 Eu1 H3 116.3(7) . .
O17 Eu1 H3 62.6(8) 2_846 .
O13 Eu1 H3 155.1(8) . .
O15 Eu1 H3 125.7(8) . .
O11 Eu1 H3 13.2(7) . .
O14 Eu1 H3 84.3(7) . .
O10 Eu1 H25 159.7(7) . .
O1 Eu1 H25 61.7(7) . .
O12 Eu1 H25 84.1(7) . .
O17 Eu1 H25 67.7(7) 2_846 .
O13 Eu1 H25 89.7(7) . .
O15 Eu1 H25 16.4(7) . .
O11 Eu1 H25 125.3(7) . .
O14 Eu1 H25 117.5(7) . .
H3 Eu1 H25 113.3(10) . .
O19 Eu2 O16 77.10(6) 1_655 .
O19 Eu2 O5 151.92(5) 1_655 .
O16 Eu2 O5 127.70(5) . .
O19 Eu2 O3 127.30(5) 1_655 1_655
O16 Eu2 O3 89.34(5) . 1_655
O5 Eu2 O3 71.78(5) . 1_655
O19 Eu2 N1 135.49(5) 1_655 .
O16 Eu2 N1 63.71(5) . .
O5 Eu2 N1 64.31(5) . .
O3 Eu2 N1 74.55(5) 1_655 .
O19 Eu2 O7 80.77(6) 1_655 2_756
O16 Eu2 O7 148.43(5) . 2_756
O5 Eu2 O7 80.28(5) . 2_756
O3 Eu2 O7 86.41(5) 1_655 2_756
N1 Eu2 O7 143.43(6) . 2_756
O19 Eu2 N2 64.38(5) 1_655 1_655
O16 Eu2 N2 74.73(5) . 1_655
O5 Eu2 N2 129.29(5) . 1_655
O3 Eu2 N2 62.93(5) 1_655 1_655
N1 Eu2 N2 119.75(5) . 1_655
O7 Eu2 N2 75.51(5) 2_756 1_655
O19 Eu2 O9 84.60(5) 1_655 2_756
O16 Eu2 O9 75.10(5) . 2_756
O5 Eu2 O9 89.48(6) . 2_756
O3 Eu2 O9 140.78(5) 1_655 2_756
N1 Eu2 O9 66.26(6) . 2_756
O7 Eu2 O9 124.95(5) 2_756 2_756
N2 Eu2 O9 140.59(6) 1_655 2_756
O19 Eu2 N3 71.49(5) 1_655 2_756
O16 Eu2 N3 128.94(5) . 2_756
O5 Eu2 N3 81.36(6) . 2_756
O3 Eu2 N3 141.70(5) 1_655 2_756
N1 Eu2 N3 117.65(6) . 2_756
O7 Eu2 N3 62.06(5) 2_756 2_756
N2 Eu2 N3 122.30(6) 1_655 2_756
O9 Eu2 N3 62.96(5) 2_756 2_756
C15 N1 C10 118.34(18) . .
C15 N1 Eu2 120.05(13) . .
C10 N1 Eu2 119.23(13) . .
C21 N2 C2 118.11(17) . .
C21 N2 Eu2 119.83(12) . 1_455
C2 N2 Eu2 122.05(13) . 1_455
C13 N3 C4 117.28(18) . .
C13 N3 Eu2 121.13(13) . 2_746
C4 N3 Eu2 120.45(13) . 2_746
C7 O1 Eu1 138.84(14) . .
C17 O2 H2 109.5 . .
C5 O3 Eu2 125.01(13) . 1_455
C11 O4 H4 109.5 . .
C6 O5 Eu2 123.46(12) . .
C9 O6 H6 109.5 . .
C18 O7 Eu2 124.54(13) . 2_746
C8 O9 Eu2 123.98(13) . 2_746
C8 O10 Eu1 148.77(15) . .
Eu1 O11 H24 129(2) . .
Eu1 O11 H3 114(3) . .
H24 O11 H3 109(4) . .
Eu1 O12 H18 115(2) . .
Eu1 O12 H28 134(2) . .
H18 O12 H28 111(3) . .
C5 O13 Eu1 138.71(14) . .
Eu1 O14 H27 109.5 . .
Eu1 O14 H29 108(3) . .
H27 O14 H29 137.9 . .
Eu1 O15 H25 107(2) . .
Eu1 O15 H26 126(3) . .
H25 O15 H26 113(3) . .
C7 O16 Eu2 122.07(13) . .
C6 O17 Eu1 139.62(14) . 2_856
C3 O19 Eu2 124.38(13) . 1_455
H15 O20 H16 109(4) . .
H21 O21 H22 113(6) . .

loop_
_geom_bond_atom_site_label_1
_geom_bond_atom_site_label_2
_geom_bond_distance
_geom_bond_site_symmetry_2
C1 C21 1.374(3) .
C1 C9 1.397(3) .
C1 H1 0.9300 .
C2 N2 1.345(2) .
C2 C14 1.387(3) .
C2 C5 1.506(3) .
C3 O18 1.233(3) .
C3 O19 1.278(3) .
C3 C21 1.523(3) .
C4 N3 1.340(2) .
C4 C12 1.377(3) .
C4 C8 1.504(3) .
C5 O13 1.254(2) .
C5 O3 1.265(2) .
C6 O17 1.244(3) .
C6 O5 1.261(3) .
C6 C15 1.514(3) .
C7 O1 1.245(2) .
C7 O16 1.261(3) .
C7 C10 1.512(3) .
C8 O10 1.245(2) .
C8 O9 1.257(3) .
C9 O6 1.340(2) .
C9 C14 1.395(3) .
C10 N1 1.338(2) .
C10 C20 1.377(3) .
C11 O4 1.334(3) .
C11 C12 1.393(3) .
C11 C19 1.402(3) .
C12 H12 0.9300 .
C13 N3 1.334(3) .
C13 C19 1.384(3) .
C13 C18 1.505(3) .
C14 H14 0.9300 .
C15 N1 1.334(3) .
C15 C16 1.381(3) .
C16 C17 1.401(3) .
C16 H23 0.9300 .
C17 O2 1.330(3) .
C17 C20 1.404(3) .
C18 O8 1.244(3) .
C18 O7 1.265(3) .
C19 H19 0.9300 .
C20 H20 0.9300 .
C21 N2 1.341(3) .
Eu1 O10 2.3198(14) .
Eu1 O1 2.3789(15) .
Eu1 O12 2.3903(18) .
Eu1 O17 2.3932(14) 2_846
Eu1 O13 2.4137(15) .
Eu1 O15 2.4346(16) .
Eu1 O11 2.4495(19) .
Eu1 O14 2.4827(16) .
Eu1 H3 2.81(4) .
Eu1 H25 2.79(3) .
Eu2 O19 2.4333(16) 1_655
Eu2 O16 2.4414(15) .
Eu2 O5 2.4434(15) .
Eu2 O3 2.4815(15) 1_655
Eu2 N1 2.4982(17) .
Eu2 O7 2.5084(15) 2_756
Eu2 N2 2.5089(17) 1_655
Eu2 O9 2.5113(15) 2_756
Eu2 N3 2.5560(17) 2_756
N2 Eu2 2.5089(17) 1_455
N3 Eu2 2.5560(17) 2_746
O2 H2 0.8200 .
O3 Eu2 2.4815(15) 1_455
O4 H4 0.8200 .
O6 H6 0.8200 .
O7 Eu2 2.5084(15) 2_746
O9 Eu2 2.5113(15) 2_746
O11 H24 0.77(3) .
O11 H3 0.70(4) .
O12 H18 0.84(4) .
O12 H28 0.79(4) .
O14 H27 0.8200 .
O14 H29 0.802(18) .
O15 H25 0.82(3) .
O15 H26 0.80(4) .
O17 Eu1 2.3932(14) 2_856
O19 Eu2 2.4333(15) 1_455
O20 H15 0.78(4) .
O20 H16 0.78(4) .
O21 H21 0.85(2) .
O21 H22 0.839(19) .

loop_
_geom_hbond_atom_site_label_D
_geom_hbond_atom_site_label_H
_geom_hbond_atom_site_label_A
_geom_hbond_distance_DH
_geom_hbond_distance_HA
_geom_hbond_distance_DA
_geom_hbond_angle_DHA
_geom_hbond_site_symmetry_A
O14 H29 O9 0.802(18) 2.30(3) 2.979(2) 143(4) .
O14 H27 O21 0.82 1.97 2.662(4) 141.6 2_646
O6 H6 O7 0.82 1.83 2.581(2) 150.7 4_565
O4 H4 O20 0.82 1.91 2.703(3) 163.0 3_667
O2 H2 O8 0.82 1.79 2.593(2) 166.0 3_767
O21 H22 O18 0.839(19) 2.47(3) 3.256(5) 157(5) 4_576
O21 H21 O8 0.85(2) 2.10(2) 2.943(4) 177(7) 3_667
O12 H28 O14 0.79(4) 2.08(4) 2.858(3) 170(4) 2_756
O12 H18 O3 0.84(4) 1.91(4) 2.703(2) 156(3) .
O20 H16 O6 0.78(4) 2.04(4) 2.820(2) 179(4) 4_566
O20 H15 O19 0.78(4) 2.00(4) 2.774(2) 175(4) 2_546
O15 H26 O18 0.80(4) 2.01(4) 2.805(2) 172(4) 3_666
O15 H25 O16 0.82(3) 1.92(4) 2.722(2) 163(3) .
O11 H3 O5 0.70(4) 2.13(4) 2.772(2) 154(4) 2_846
O11 H24 O20 0.77(3) 2.15(4) 2.906(3) 165(3) 1_655
